data_1534835
loop_
_publ_author_name
'Lyakhov, A.S.'
'Galkova, T.N.'
'Lyutsko, V.A.'
'Palkina, K.K.'

_publ_section_title
;
 Crystal structure of ammonium-calcium triphosphate dihydrate
 (NH4)3CaP3O10*2H2O
;
_journal_name_full 'Zhurnal Neorganicheskoi Khimii'
_journal_page_first 1264
_journal_page_last 1269
_journal_volume 38
_journal_year 1993
_chemical_formula_sum 'Ca H16 N3 O12 P3'
_chemical_name_systematic '(N H4)3 Ca P3 O10 (H2 O)2'
_space_group_IT_number 14
_symmetry_space_group_name_Hall '-P 2yn'
_symmetry_space_group_name_H-M 'P 1 21/n 1'
_cell_angle_alpha 90
_cell_angle_beta 102.76
_cell_angle_gamma 90
_cell_formula_units_Z 4
_cell_length_a 6.962
_cell_length_b 18.824
_cell_length_c 10.529
_cell_volume 1345.777
_citation_journal_id_ASTM ZNOKAQ
_cod_data_source_file Lyakhov_ZNOKAQ_1993_1359.cif
_cod_data_source_block H16Ca1N3O12P3
_cod_original_sg_symbol_Hall '-P 2ybc (x-z,y,z)'
_cod_original_formula_sum 'H16 Ca1 N3 O12 P3'
_cod_database_code 1534835

loop_
_symmetry_equiv_pos_as_xyz
x,y,z
-x+1/2,y+1/2,-z+1/2
-x,-y,-z
x-1/2,-y-1/2,z-1/2

loop_
_atom_site_label
_atom_site_type_symbol
_atom_site_fract_x
_atom_site_fract_y
_atom_site_fract_z
_atom_site_occupancy
_atom_site_U_iso_or_equiv
H14 H+1 0.152 0.011 0.142 1 0.0
O9 O-2 0.1465 0.2839 0.1251 1 0.0
H16 H+1 0.366 0.014 0.171 1 0.0
H11 H+1 0.49 0.329 0.327 1 0.0
N3 N-3 0.2582 0.0204 0.1098 1 0.0
P2 P+5 -0.0784 0.1762 0.3043 1 0.0
H6 H+1 0.461 -0.153 0.499 1 0.0
H3 H+1 -0.204 0.048 0.583 1 0.0
O6 O-2 0.0791 0.1646 0.217 1 0.0
H5 H+1 -0.41 -0.097 0.53 1 0.0
O11 O-2 0.0063 0.3661 0.2983 1 0.0
O10 O-2 -0.0493 -0.0137 0.226 1 0.0
H8 H+1 -0.344 -0.173 0.583 1 0.0
P3 P+5 -0.2228 0.0334 0.2286 1 0.0
H2 H+1 0.471 0.096 -0.232 1 0.0
N1 N-3 0.4527 0.1381 0.4096 1 0.0
H10 H+1 0.424 0.329 0.188 1 0.0
H12 H+1 -0.379 0.316 0.226 1 0.0
N2 N-3 0.019 0.1601 0.7461 1 0.0
O8 O-2 0.0244 0.207 0.4309 1 0.0
O3 O-2 -0.3752 -0.0014 0.29 1 0.0
O4 O-2 -0.3097 0.0686 0.0996 1 0.0
H4 H+1 0.291 -0.006 0.45 1 0.0
H13 H+1 0.255 0.07 0.083 1 0.0
O7 O-2 -0.0767 0.1963 -0.0155 1 0.0
P1 P+5 0.11 0.2073 0.0866 1 0.0
O1 O-2 -0.1349 0.0972 0.3326 1 0.0
H1 H+1 -0.455 0.157 -0.254 1 0.0
H15 H+1 0.262 -0.009 0.04 1 0.0
O5 O-2 0.2868 0.1696 0.0573 1 0.0
H9 H+1 -0.462 0.395 0.24 1 0.0
O2 O-2 -0.2556 0.2137 0.2274 1 0.0
O12 O-2 0.2848 0.0051 0.4384 1 0.0
Ca1 Ca+2 0.098 0.3201 0.5118 1 0.0
H7 H+1 0.486 -0.135 0.665 1 0.0
